data_1552328
loop_
_publ_author_name
'Deng, Jungang'
'Yu, Ping'
'zhang, zhenlei'
'zhang, juzheng'
'Zhewen, Sun'
'Cai, Meiling'
'Yuan, Haoliang'
'Liang, Hong'
'Yang, Feng'

_publ_section_title
;
 Novel Pt(II) complexes with modified aroyl-hydrazone Schiff-base ligands:
 synthesis, cytotoxicity and action mechanism
;
_journal_name_full Metallomics
_journal_paper_doi 10.1039/C9MT00193J
_journal_year 2019
_chemical_absolute_configuration ad
_chemical_formula_moiety 'C16 H14 Cl2 N2 O3 Pt S'
_chemical_formula_sum 'C16 H16 Cl2 N2 O3 Pt S'
_chemical_formula_weight 582.36
_space_group_crystal_system orthorhombic
_space_group_IT_number 33
_space_group_name_Hall 'P 2c -2n'
_space_group_name_H-M_alt 'P n a 21'
_symmetry_space_group_name_Hall 'P 2c -2n'
_symmetry_space_group_name_H-M 'P n a 21'
_atom_sites_solution_hydrogens geom
_atom_sites_solution_primary direct
_atom_sites_solution_secondary difmap
_audit_creation_date 2018-08-15
_audit_creation_method
;
  Olex2 1.2-ac2
  (compiled Mar 30 2012 14:54:36, GUI svn.r4156)
;
_audit_update_record
;
2018-10-20 deposited with the CCDC.    2019-09-09 downloaded from the CCDC.
;
_cell_angle_alpha 90.00
_cell_angle_beta 90.00
_cell_angle_gamma 90.00
_cell_formula_units_Z 4
_cell_length_a 12.4760(2)
_cell_length_b 21.4728(5)
_cell_length_c 7.00394(16)
_cell_measurement_reflns_used 3996
_cell_measurement_temperature 298.15
_cell_measurement_theta_max 29.0800
_cell_measurement_theta_min 3.7240
_cell_volume 1876.32(7)
_computing_cell_refinement
;
CrysAlisPro, Agilent Technologies,
Version 1.171.37.35 (release 13-08-2014 CrysAlis171 .NET)
(compiled Aug 13 2014,18:06:01)
;
_computing_data_collection
;
CrysAlisPro, Agilent Technologies,
Version 1.171.37.35 (release 13-08-2014 CrysAlis171 .NET)
(compiled Aug 13 2014,18:06:01)
;
_computing_data_reduction
;
CrysAlisPro, Agilent Technologies,
Version 1.171.37.35 (release 13-08-2014 CrysAlis171 .NET)
(compiled Aug 13 2014,18:06:01)
;
_computing_molecular_graphics
;
O. V. Dolomanov, L. J. Bourhis, R. J. Gildea, J. A. K. Howard and H. Puschmann,
OLEX2: a complete structure solution, refinement and analysis program.
J. Appl. Cryst. (2009). 42, 339-341.
;
_computing_publication_material
;
O. V. Dolomanov, L. J. Bourhis, R. J. Gildea, J. A. K. Howard and H. Puschmann,
OLEX2: a complete structure solution, refinement and analysis program.
J. Appl. Cryst. (2009). 42, 339-341.
;
_computing_structure_refinement
;
XL, G.M. Sheldrick, Acta Cryst.
(2008). A64, 112-122
;
_computing_structure_solution
;
XS, G.M. Sheldrick, Acta Cryst.
(2008). A64, 112-122
;
_diffrn_ambient_temperature 298.15
_diffrn_detector 'CCD plate'
_diffrn_detector_area_resol_mean 10.6296
_diffrn_detector_type Atlas
_diffrn_measured_fraction_theta_max 0.098
_diffrn_measurement_details
;
#__ type_ start__ end____ width___ exp.time_
  1 omega    9.00   61.00   1.0000    5.0000
omega____ theta____ kappa____ phi______ frames
    -       10.6783   57.0000 -180.0000 52

#__ type_ start__ end____ width___ exp.time_
  2 omega  -21.00   62.00   1.0000    5.0000
omega____ theta____ kappa____ phi______ frames
    -      -11.9283   38.0000  -60.0000 83

#__ type_ start__ end____ width___ exp.time_
  3 omega   -9.00   17.00   1.0000    5.0000
omega____ theta____ kappa____ phi______ frames
    -      -11.9283  -99.0000 -150.0000 26
;
_diffrn_measurement_device 'four-circle diffractometer'
_diffrn_measurement_device_type 'SuperNova, Single source at offset, Atlas'
_diffrn_measurement_method '\w scans'
_diffrn_orient_matrix_UB_11 -0.0504747000
_diffrn_orient_matrix_UB_12 0.0151624000
_diffrn_orient_matrix_UB_13 -0.0032544000
_diffrn_orient_matrix_UB_21 0.0256303000
_diffrn_orient_matrix_UB_22 0.0291355000
_diffrn_orient_matrix_UB_23 0.0137247000
_diffrn_orient_matrix_UB_31 0.0051470000
_diffrn_orient_matrix_UB_32 0.0035053000
_diffrn_orient_matrix_UB_33 -0.1003070000
_diffrn_radiation_monochromator mirror
_diffrn_radiation_probe x-ray
_diffrn_radiation_type MoK\a
_diffrn_radiation_wavelength 0.71073
_diffrn_reflns_av_R_equivalents 0.0211
_diffrn_reflns_av_unetI/netI 0.0304
_diffrn_reflns_limit_h_max 11
_diffrn_reflns_limit_h_min -14
_diffrn_reflns_limit_k_max 21
_diffrn_reflns_limit_k_min -25
_diffrn_reflns_limit_l_max 8
_diffrn_reflns_limit_l_min -8
_diffrn_reflns_number 6939
_diffrn_reflns_theta_full 25.00
_diffrn_reflns_theta_max 25.00
_diffrn_reflns_theta_min 3.27
_diffrn_source 'SuperNova (Mo) X-ray Source'
_exptl_absorpt_coefficient_mu 7.892
_exptl_absorpt_correction_T_max 1.00000
_exptl_absorpt_correction_T_min 0.55472
_exptl_absorpt_correction_type multi-scan
_exptl_absorpt_process_details
;
CrysAlisPro, Agilent Technologies,
Version 1.171.37.35 (release 13-08-2014 CrysAlis171 .NET)
(compiled Aug 13 2014,18:06:01)
Empirical absorption correction using spherical harmonics,
 implemented in SCALE3 ABSPACK scaling algorithm.
;
_exptl_crystal_colour 'metallic yellowish yellow'
_exptl_crystal_colour_lustre metallic
_exptl_crystal_colour_modifier yellowish
_exptl_crystal_colour_primary yellow
_exptl_crystal_density_diffrn 2.062
_exptl_crystal_density_method 'not measured'
_exptl_crystal_description block
_exptl_crystal_F_000 1112
_exptl_crystal_size_max 0.23
_exptl_crystal_size_mid 0.18
_exptl_crystal_size_min 0.15
_refine_diff_density_max 1.720
_refine_diff_density_min -0.434
_refine_diff_density_rms 0.090
_refine_ls_abs_structure_details 'Flack H D (1983), Acta Cryst. A39, 876-881'
_refine_ls_abs_structure_Flack 0.38(4)
_refine_ls_extinction_method none
_refine_ls_goodness_of_fit_ref 1.057
_refine_ls_hydrogen_treatment mixed
_refine_ls_matrix_type full
_refine_ls_number_parameters 228
_refine_ls_number_reflns 3180
_refine_ls_number_restraints 2
_refine_ls_restrained_S_all 1.057
_refine_ls_R_factor_all 0.0328
_refine_ls_R_factor_gt 0.0275
_refine_ls_shift/su_max 0.003
_refine_ls_shift/su_mean 0.000
_refine_ls_structure_factor_coef Fsqd
_refine_ls_weighting_details 'calc w=1/[\s^2^(Fo^2^)+(0.0267P)^2^+2.4458P] where P=(Fo^2^+2Fc^2^)/3'
_refine_ls_weighting_scheme calc
_refine_ls_wR_factor_gt 0.0627
_refine_ls_wR_factor_ref 0.0649
_reflns_number_gt 2839
_reflns_number_total 3180
_reflns_threshold_expression >2sigma(I)
_cod_data_source_file c9mt00193j2.cif
_cod_data_source_block 20180419_yf_djg_29_5
_cod_database_code 1552328
_reflns_odcompleteness_completeness 99.64
_reflns_odcompleteness_iscentric 1
_reflns_odcompleteness_theta 26.32
_olex2_submission_special_instructions 'No special instructions were received'

loop_
_space_group_symop_id
_space_group_symop_operation_xyz
1 'x, y, z'
2 '-x, -y, z+1/2'
3 '-x+1/2, y+1/2, z+1/2'
4 'x+1/2, -y+1/2, z'

loop_
_atom_site_label
_atom_site_type_symbol
_atom_site_fract_x
_atom_site_fract_y
_atom_site_fract_z
_atom_site_U_iso_or_equiv
_atom_site_adp_type
_atom_site_occupancy
_atom_site_symmetry_multiplicity
_atom_site_calc_flag
_atom_site_refinement_flags
Pt1 Pt 0.513484(13) 0.361383(7) 0.2389(2) 0.03575(5) Uani 1 1 d .
Cl4 Cl 0.49085(10) 0.25527(6) 0.2420(10) 0.0620(4) Uani 1 1 d .
S5 S 0.68800(9) 0.34695(5) 0.2361(7) 0.0423(3) Uani 1 1 d .
Cl Cl 0.85803(12) 0.66640(6) 0.2408(10) 0.0764(5) Uani 1 1 d .
N3 N 0.5045(3) 0.45484(16) 0.2325(15) 0.0380(10) Uani 1 1 d U
C5 C 0.0730(6) 0.5223(3) 0.192(3) 0.139(6) Uani 1 1 d .
H5 H 0.0513 0.5623 0.1576 0.167 Uiso 1 1 calc R
O6 O 0.4044(2) 0.59532(14) 0.2348(17) 0.0565(10) Uani 1 1 d .
C7 C 0.5094(4) 0.6078(2) 0.234(2) 0.0410(13) Uani 1 1 d .
C8 C 0.5824(4) 0.49429(19) 0.242(2) 0.0404(11) Uani 1 1 d .
H8 H 0.6487 0.4750 0.2567 0.048 Uiso 1 1 calc R
C10 C 0.3291(4) 0.4326(2) 0.239(2) 0.0419(11) Uani 1 1 d .
C11 C 0.5405(4) 0.6701(2) 0.233(2) 0.0476(14) Uani 1 1 d .
H11 H 0.4879 0.7006 0.2236 0.057 Uiso 1 1 calc R
C14 C 0.5909(4) 0.56236(18) 0.236(2) 0.0391(12) Uani 1 1 d .
C18 C 0.2147(4) 0.4488(2) 0.254(2) 0.0526(16) Uani 1 1 d .
C20 C 0.7242(4) 0.6437(2) 0.235(2) 0.0492(14) Uani 1 1 d .
C26 C 0.6436(4) 0.6878(2) 0.246(2) 0.0505(14) Uani 1 1 d .
H26 H 0.6607 0.7296 0.2626 0.061 Uiso 1 1 calc R
C29 C 0.0325(5) 0.4157(3) 0.209(2) 0.089(4) Uani 1 1 d .
H29 H -0.0167 0.3836 0.1937 0.107 Uiso 1 1 calc R
C31 C 0.7292(7) 0.3004(4) 0.4244(10) 0.060(3) Uani 1 1 d .
H31A H 0.7045 0.3180 0.5425 0.089 Uiso 1 1 calc R
H31B H 0.8060 0.2980 0.4256 0.089 Uiso 1 1 calc R
H31C H 0.6998 0.2593 0.4094 0.089 Uiso 1 1 calc R
C34 C 0.1390(4) 0.4016(2) 0.244(3) 0.0633(16) Uani 1 1 d .
H34 H 0.1599 0.3604 0.2606 0.076 Uiso 1 1 calc R
C37 C 0.6987(4) 0.5823(2) 0.2519(16) 0.0417(13) Uani 1 1 d .
H37 H 0.7525 0.5532 0.2741 0.050 Uiso 1 1 calc R
O2 O 0.3536(2) 0.37393(13) 0.241(2) 0.0442(8) Uani 1 1 d .
N4 N 0.3978(3) 0.47778(16) 0.2395(19) 0.0403(9) Uani 1 1 d U
C9 C 0.1819(5) 0.5111(3) 0.236(5) 0.112(3) Uani 1 1 d .
C12 C -0.0009(5) 0.4749(4) 0.198(3) 0.119(6) Uani 1 1 d .
H12 H -0.0739 0.4839 0.1941 0.143 Uiso 1 1 calc R
O1 O 0.7585(3) 0.40090(15) 0.2307(19) 0.0704(13) Uani 1 1 d .
C3 C 0.7227(7) 0.2995(4) 0.0298(12) 0.057(3) Uani 1 1 d .
H3A H 0.6782 0.2630 0.0273 0.086 Uiso 1 1 calc R
H3B H 0.7966 0.2873 0.0381 0.086 Uiso 1 1 calc R
H3C H 0.7117 0.3231 -0.0848 0.086 Uiso 1 1 calc R

loop_
_atom_site_aniso_label
_atom_site_aniso_U_11
_atom_site_aniso_U_22
_atom_site_aniso_U_33
_atom_site_aniso_U_23
_atom_site_aniso_U_13
_atom_site_aniso_U_12
Pt1 0.02796(9) 0.03059(9) 0.04870(10) 0.0004(5) 0.0018(6) 0.00051(7)
Cl4 0.0419(7) 0.0328(6) 0.1114(11) 0.001(3) -0.006(3) -0.0035(5)
S5 0.0287(6) 0.0368(5) 0.0615(7) 0.002(2) 0.006(2) 0.0027(5)
Cl 0.0505(8) 0.0510(7) 0.1278(12) 0.004(3) 0.003(4) -0.0140(7)
N3 0.0364(15) 0.0340(19) 0.044(2) 0.020(5) -0.015(4) -0.0012(15)
C5 0.051(4) 0.062(4) 0.30(2) 0.024(9) -0.025(10) 0.013(4)
O6 0.0319(17) 0.0463(18) 0.091(2) 0.005(7) 0.001(7) 0.0032(15)
C7 0.047(3) 0.035(2) 0.041(3) -0.015(7) 0.003(7) 0.001(2)
C8 0.033(2) 0.040(2) 0.049(3) 0.006(8) 0.002(8) -0.002(2)
C10 0.035(2) 0.048(3) 0.043(2) 0.012(7) -0.001(8) 0.005(2)
C11 0.055(3) 0.034(2) 0.055(3) -0.005(8) 0.000(9) 0.009(2)
C14 0.041(3) 0.032(2) 0.044(3) 0.010(7) 0.015(7) 0.000(2)
C18 0.037(3) 0.045(3) 0.076(4) 0.004(7) 0.000(7) 0.005(2)
C20 0.045(3) 0.048(3) 0.055(3) 0.019(7) -0.002(8) -0.015(2)
C26 0.061(3) 0.028(2) 0.063(3) -0.015(7) 0.001(9) -0.006(2)
C29 0.035(3) 0.070(4) 0.161(11) -0.007(8) -0.009(7) -0.001(3)
C31 0.052(5) 0.081(6) 0.046(4) 0.021(4) -0.002(4) 0.005(5)
C34 0.033(3) 0.048(3) 0.109(4) -0.006(11) 0.004(11) 0.001(2)
C37 0.041(3) 0.033(2) 0.051(3) 0.003(6) -0.002(6) 0.003(2)
O2 0.0235(15) 0.0396(16) 0.069(2) -0.002(6) -0.002(7) 0.0035(13)
N4 0.0397(16) 0.0376(19) 0.0436(19) -0.014(6) 0.001(7) -0.0044(16)
C9 0.044(4) 0.054(4) 0.237(9) 0.007(18) 0.000(19) 0.013(3)
C12 0.040(4) 0.081(5) 0.237(19) 0.022(10) -0.020(8) 0.015(4)
O1 0.0302(18) 0.0426(19) 0.138(4) -0.001(7) -0.012(7) -0.0025(16)
C3 0.045(5) 0.061(5) 0.065(5) -0.001(4) 0.002(4) 0.025(4)

loop_
_atom_type_symbol
_atom_type_description
_atom_type_scat_dispersion_real
_atom_type_scat_dispersion_imag
_atom_type_scat_source
C C 0.0033 0.0016 'International Tables Vol C Tables 4.2.6.8 and 6.1.1.4'
H H 0.0000 0.0000 'International Tables Vol C Tables 4.2.6.8 and 6.1.1.4'
Cl Cl 0.1484 0.1585 'International Tables Vol C Tables 4.2.6.8 and 6.1.1.4'
N N 0.0061 0.0033 'International Tables Vol C Tables 4.2.6.8 and 6.1.1.4'
O O 0.0106 0.0060 'International Tables Vol C Tables 4.2.6.8 and 6.1.1.4'
Pt Pt -1.7033 8.3905 'International Tables Vol C Tables 4.2.6.8 and 6.1.1.4'
S S 0.1246 0.1234 'International Tables Vol C Tables 4.2.6.8 and 6.1.1.4'

loop_
_geom_angle_atom_site_label_1
_geom_angle_atom_site_label_2
_geom_angle_atom_site_label_3
_geom_angle
S5 Pt1 Cl4 88.97(4)
N3 Pt1 Cl4 169.71(10)
N3 Pt1 S5 101.29(10)
N3 Pt1 O2 79.12(13)
O2 Pt1 Cl4 90.62(8)
O2 Pt1 S5 179.56(19)
C31 S5 Pt1 111.6(3)
C31 S5 C3 102.1(3)
O1 S5 Pt1 119.10(14)
O1 S5 C31 107.5(5)
O1 S5 C3 106.3(6)
C3 S5 Pt1 108.8(3)
C8 N3 Pt1 127.7(3)
C8 N3 N4 118.4(4)
N4 N3 Pt1 113.4(2)
C12 C5 C9 120.7(8)
O6 C7 C11 117.8(4)
O6 C7 C14 124.6(4)
C11 C7 C14 117.6(4)
N3 C8 C14 135.0(4)
O2 C10 C18 117.2(4)
N4 C10 C18 117.6(4)
N4 C10 O2 125.0(4)
C26 C11 C7 122.6(5)
C7 C14 C8 129.7(4)
C7 C14 C37 118.5(4)
C37 C14 C8 111.6(4)
C34 C18 C10 118.9(4)
C34 C18 C9 119.6(6)
C9 C18 C10 120.1(5)
C26 C20 Cl 120.3(4)
C37 C20 Cl 119.5(4)
C37 C20 C26 119.2(5)
C11 C26 C20 119.9(4)
C12 C29 C34 121.2(7)
C29 C34 C18 120.1(6)
C20 C37 C14 120.5(5)
C10 O2 Pt1 111.3(3)
C10 N4 N3 111.1(3)
C18 C9 C5 117.5(7)
C29 C12 C5 119.7(7)

loop_
_geom_bond_atom_site_label_1
_geom_bond_atom_site_label_2
_geom_bond_distance
Pt1 Cl4 2.2960(12)
Pt1 S5 2.1994(11)
Pt1 N3 2.010(3)
Pt1 O2 2.013(3)
S5 C31 1.733(8)
S5 O1 1.455(3)
S5 C3 1.821(9)
Cl C20 1.740(5)
N3 C8 1.291(5)
N3 N4 1.420(5)
C5 C9 1.415(13)
C5 C12 1.375(10)
O6 C7 1.337(5)
C7 C11 1.391(7)
C7 C14 1.410(6)
C8 C14 1.466(6)
C10 C18 1.474(7)
C10 O2 1.296(5)
C10 N4 1.295(5)
C11 C26 1.345(7)
C14 C37 1.415(7)
C18 C34 1.387(7)
C18 C9 1.404(8)
C20 C26 1.382(7)
C20 C37 1.363(6)
C29 C34 1.384(9)
C29 C12 1.341(10)
